data_7111917
loop_
_publ_author_name
'Lucia Pineiro-Lopez'
'Maksym Seredyuk'
'M. Carmen Munoz'
'Jose A. Real'

_publ_section_title
;
 Two- and one-step cooperative spin transitions in Hofmann-like clathrates
 with enhanced loading capacity
;
_journal_name_full Chem.Commun.
_journal_page_first 1833
_journal_paper_doi 10.1039/c3cc48595a
_journal_volume 50
_journal_year 2014
_chemical_formula_sum 'C30 H18 Fe N8 O4 Pt'
_chemical_formula_weight 805.46
_chemical_name_systematic
;
 ?
;
_space_group_IT_number 2
_symmetry_cell_setting triclinic
_symmetry_space_group_name_Hall '-P 1'
_symmetry_space_group_name_H-M 'P -1'
_atom_sites_solution_hydrogens geom
_atom_sites_solution_primary direct
_atom_sites_solution_secondary difmap
_audit_creation_method SHELXL-97
_cell_angle_alpha 80.352(5)
_cell_angle_beta 87.669(5)
_cell_angle_gamma 89.842(5)
_cell_formula_units_Z 2
_cell_length_a 7.2443(4)
_cell_length_b 13.8127(8)
_cell_length_c 15.4746(9)
_cell_measurement_reflns_used 100
_cell_measurement_temperature 120(1)
_cell_measurement_theta_max 20
_cell_measurement_theta_min 12
_cell_volume 1525.26(15)
_computing_cell_refinement 'HKL DENZO'
_computing_data_collection COLLECT
_computing_data_reduction 'HKL DENZO and SCALEPACK'
_computing_structure_refinement 'SHELXL-97 (Sheldrick, 2008)'
_computing_structure_solution SHELXS-97
_diffrn_ambient_temperature 120(1)
_diffrn_measured_fraction_theta_full 0.987
_diffrn_measured_fraction_theta_max 0.869
_diffrn_radiation_monochromator graphite
_diffrn_radiation_source 'fine-focus sealed tube'
_diffrn_radiation_type MoK\a
_diffrn_radiation_wavelength 0.71073
_diffrn_reflns_av_R_equivalents 0.0523
_diffrn_reflns_av_sigmaI/netI 0.0828
_diffrn_reflns_limit_h_max 10
_diffrn_reflns_limit_h_min -10
_diffrn_reflns_limit_k_max 18
_diffrn_reflns_limit_k_min -18
_diffrn_reflns_limit_l_max 20
_diffrn_reflns_limit_l_min -21
_diffrn_reflns_number 15916
_diffrn_reflns_theta_full 25.00
_diffrn_reflns_theta_max 30.69
_diffrn_reflns_theta_min 3.48
_exptl_absorpt_coefficient_mu 5.105
_exptl_absorpt_correction_T_max 0.7493
_exptl_absorpt_correction_T_min 0.6855
_exptl_absorpt_correction_type empirical
_exptl_absorpt_process_details 'Empirical absorption correction:XABS2'
_exptl_crystal_colour red
_exptl_crystal_density_diffrn 1.754
_exptl_crystal_density_method 'not measured'
_exptl_crystal_description prismatic
_exptl_crystal_F_000 780
_exptl_crystal_size_max 0.08
_exptl_crystal_size_mid 0.08
_exptl_crystal_size_min 0.06
_refine_diff_density_max 1.403
_refine_diff_density_min -1.502
_refine_diff_density_rms 0.284
_refine_ls_extinction_method none
_refine_ls_goodness_of_fit_ref 1.068
_refine_ls_hydrogen_treatment mixed
_refine_ls_matrix_type full
_refine_ls_number_parameters 388
_refine_ls_number_reflns 8232
_refine_ls_number_restraints 8
_refine_ls_restrained_S_all 1.072
_refine_ls_R_factor_all 0.0634
_refine_ls_R_factor_gt 0.0511
_refine_ls_shift/su_max 0.036
_refine_ls_shift/su_mean 0.014
_refine_ls_structure_factor_coef Fsqd
_refine_ls_weighting_details 'calc w=1/[\s^2^(Fo^2^)+(0.0580P)^2^+4.6644P] where P=(Fo^2^+2Fc^2^)/3'
_refine_ls_weighting_scheme calc
_refine_ls_wR_factor_gt 0.1178
_refine_ls_wR_factor_ref 0.1295
_reflns_number_gt 7031
_reflns_number_total 8232
_reflns_threshold_expression >2sigma(I)
_cod_data_source_file c3cc48595a.txt
_cod_data_source_block shelxl
_cod_original_sg_symbol_H-M P-1
_cod_database_code 7111917

loop_
_symmetry_equiv_pos_as_xyz
'x, y, z'
'-x, -y, -z'

loop_
_atom_site_label
_atom_site_type_symbol
_atom_site_fract_x
_atom_site_fract_y
_atom_site_fract_z
_atom_site_U_iso_or_equiv
_atom_site_adp_type
_atom_site_occupancy
_atom_site_symmetry_multiplicity
_atom_site_calc_flag
_atom_site_refinement_flags
Pt1 Pt 0.00288(3) 0.260609(15) 0.462873(15) 0.00885(8) Uani 1 1 d .
Fe1 Fe -0.5000 0.5000 0.5000 0.0071(2) Uani 1 2 d S
Fe2 Fe 0.5000 0.0000 0.5000 0.0073(2) Uani 1 2 d S
N1 N -0.4918(7) 0.5895(4) 0.3840(4) 0.0110(10) Uani 1 1 d .
N2 N -0.3063(7) 0.4189(3) 0.4610(4) 0.0098(10) Uani 1 1 d .
N3 N 0.3110(7) 0.0999(4) 0.4899(4) 0.0109(10) Uani 1 1 d .
N4 N -0.3101(7) 0.1005(4) 0.4861(4) 0.0108(10) Uani 1 1 d .
N5 N 0.5033(8) 0.0068(4) 0.3700(4) 0.0140(11) Uani 1 1 d .
N6 N 0.3125(7) 0.4185(4) 0.4625(4) 0.0114(10) Uani 1 1 d .
N7 N -0.0102(12) 0.1562(7) 0.7904(8) 0.057(3) Uani 1 1 d .
N8 N 0.460(2) 0.388(2) 0.0272(7) 0.79(9) Uani 1 1 d D
O1 O -0.0035(12) 0.1181(6) 0.7240(7) 0.067(2) Uani 1 1 d .
O2 O -0.0091(16) 0.1094(7) 0.8647(7) 0.089(3) Uani 1 1 d .
O3 O 0.301(3) 0.3983(18) 0.0007(10) 0.36(3) Uani 1 1 d D
O4 O 0.600(3) 0.4056(13) -0.0190(6) 0.263(15) Uani 1 1 d D
C1 C -0.4853(9) 0.5538(5) 0.3068(4) 0.0146(12) Uani 1 1 d .
H1 H -0.4818 0.4861 0.3091 0.017 Uiso 1 1 calc R
C2 C -0.4837(11) 0.6122(5) 0.2270(5) 0.0221(15) Uani 1 1 d .
H2 H -0.4798 0.5844 0.1762 0.027 Uiso 1 1 calc R
C3 C -0.4879(11) 0.7149(5) 0.2214(5) 0.0238(15) Uani 1 1 d .
C4 C -0.4925(11) 0.7519(5) 0.3002(5) 0.0209(14) Uani 1 1 d .
H4 H -0.4940 0.8194 0.2993 0.025 Uiso 1 1 calc R
C5 C -0.4948(8) 0.6890(4) 0.3788(5) 0.0133(12) Uani 1 1 d .
H5 H -0.4985 0.7152 0.4305 0.016 Uiso 1 1 calc R
C6 C -0.4890(13) 0.7783(6) 0.1375(5) 0.0300(18) Uani 1 1 d .
C7 C -0.4925(14) 0.8261(6) 0.0660(5) 0.035(2) Uani 1 1 d .
C8 C -0.4985(15) 0.8763(6) -0.0185(5) 0.036(2) Uani 1 1 d .
C9 C -0.1918(9) 0.3632(4) 0.4549(4) 0.0137(12) Uani 1 1 d .
C10 C 0.3448(10) 0.0145(5) 0.3262(5) 0.0175(13) Uani 1 1 d .
H10 H 0.2331 0.0056 0.3584 0.021 Uiso 1 1 calc R
C11 C 0.3413(12) 0.0350(5) 0.2357(5) 0.0240(15) Uani 1 1 d .
H11 H 0.2293 0.0385 0.2080 0.029 Uiso 1 1 calc R
C12 C 0.5065(12) 0.0503(5) 0.1864(5) 0.0259(17) Uani 1 1 d .
C13 C 0.6702(12) 0.0368(5) 0.2300(5) 0.0249(16) Uani 1 1 d .
H13 H 0.7830 0.0421 0.1986 0.030 Uiso 1 1 calc R
C14 C 0.6641(10) 0.0149(5) 0.3219(5) 0.0210(14) Uani 1 1 d .
H14 H 0.7745 0.0057 0.3507 0.025 Uiso 1 1 calc R
C15 C 0.5029(14) 0.0849(6) 0.0934(5) 0.0332(19) Uani 1 1 d .
C16 C 0.1966(9) 0.1580(4) 0.4799(4) 0.0122(12) Uani 1 1 d .
C17 C -0.1945(8) 0.1585(4) 0.4772(4) 0.0104(11) Uani 1 1 d .
C18 C 0.1965(8) 0.3628(4) 0.4570(4) 0.0119(12) Uani 1 1 d .
C19 C -0.0141(12) 0.2646(7) 0.7796(6) 0.0353(19) Uani 1 1 d .
C20 C -0.0173(15) 0.3086(8) 0.8525(7) 0.050(3) Uani 1 1 d .
H20 H -0.0186 0.2715 0.9085 0.061 Uiso 1 1 calc R
C21 C -0.0185(15) 0.4102(9) 0.8402(9) 0.057(3) Uani 1 1 d .
H21 H -0.0198 0.4426 0.8882 0.069 Uiso 1 1 calc R
C22 C -0.0179(14) 0.4642(7) 0.7542(8) 0.046(2) Uani 1 1 d .
H22 H -0.0200 0.5324 0.7460 0.055 Uiso 1 1 calc R
C23 C -0.0144(12) 0.4174(7) 0.6827(7) 0.040(2) Uani 1 1 d .
H23 H -0.0122 0.4533 0.6262 0.048 Uiso 1 1 calc R
C24 C -0.0141(12) 0.3165(7) 0.6962(6) 0.036(2) Uani 1 1 d .
H24 H -0.0138 0.2834 0.6486 0.043 Uiso 1 1 calc R
C25 C 0.4823(17) 0.3504(6) 0.1161(4) 0.120(10) Uani 1 1 d GD
C26 C 0.6566(14) 0.3397(7) 0.1509(5) 0.123(9) Uani 1 1 d GD
C27 C 0.6744(11) 0.3016(6) 0.2391(5) 0.073(4) Uani 1 1 d G
C28 C 0.5180(13) 0.2742(5) 0.2926(4) 0.047(3) Uani 1 1 d G
C29 C 0.3438(11) 0.2850(7) 0.2578(6) 0.085(5) Uani 1 1 d G
C30 C 0.3260(13) 0.3231(7) 0.1696(6) 0.30(3) Uani 1 1 d GD

loop_
_atom_site_aniso_label
_atom_site_aniso_U_11
_atom_site_aniso_U_22
_atom_site_aniso_U_33
_atom_site_aniso_U_23
_atom_site_aniso_U_13
_atom_site_aniso_U_12
Pt1 0.00549(12) 0.00302(11) 0.01841(14) -0.00243(8) -0.00239(8) 0.00103(7)
Fe1 0.0046(5) 0.0021(5) 0.0145(6) -0.0005(4) -0.0021(4) 0.0011(4)
Fe2 0.0054(5) 0.0018(5) 0.0144(6) -0.0001(4) -0.0017(4) 0.0004(4)
N1 0.007(2) 0.007(2) 0.018(3) 0.0017(19) -0.0048(19) 0.0028(18)
N2 0.007(2) 0.002(2) 0.020(3) -0.0012(18) -0.0027(19) 0.0041(18)
N5 0.024(3) 0.001(2) 0.016(3) 0.0030(18) -0.003(2) 0.001(2)
N3 0.007(2) 0.004(2) 0.022(3) -0.0036(19) -0.003(2) -0.0014(18)
N4 0.007(2) 0.005(2) 0.020(3) -0.0027(19) -0.0021(19) -0.0005(18)
N6 0.008(2) 0.005(2) 0.021(3) -0.0021(19) -0.003(2) 0.0011(19)
N7 0.029(4) 0.035(5) 0.104(9) -0.006(5) -0.002(5) 0.003(4)
N8 2.0(2) 0.09(2) 0.22(4) -0.03(2) 0.60(8) -0.07(6)
O1 0.066(5) 0.037(4) 0.101(7) -0.027(5) 0.004(5) 0.003(4)
O2 0.117(9) 0.057(6) 0.079(7) 0.024(5) 0.002(6) 0.009(6)
O3 0.34(3) 0.19(2) 0.62(6) -0.19(3) -0.36(4) 0.11(2)
O4 0.60(5) 0.128(15) 0.057(10) -0.014(10) -0.005(18) -0.05(2)
C1 0.018(3) 0.011(3) 0.014(3) -0.003(2) 0.000(2) 0.001(2)
C2 0.037(4) 0.014(3) 0.017(4) -0.008(3) -0.001(3) 0.003(3)
C3 0.031(4) 0.019(3) 0.021(4) 0.000(3) 0.001(3) -0.003(3)
C4 0.033(4) 0.010(3) 0.019(4) 0.001(2) -0.004(3) 0.003(3)
C5 0.008(3) 0.008(3) 0.023(3) -0.001(2) -0.003(2) 0.000(2)
C6 0.049(5) 0.020(4) 0.021(4) -0.003(3) -0.001(3) 0.000(3)
C7 0.062(6) 0.021(4) 0.020(4) 0.000(3) -0.004(4) 0.000(4)
C8 0.071(7) 0.021(4) 0.016(4) 0.000(3) -0.004(4) -0.001(4)
C9 0.016(3) 0.008(3) 0.017(3) -0.003(2) 0.000(2) -0.007(2)
C10 0.021(3) 0.007(3) 0.025(4) -0.002(2) -0.005(3) 0.001(2)
C11 0.039(4) 0.018(3) 0.016(4) -0.003(3) -0.007(3) -0.003(3)
C12 0.050(5) 0.010(3) 0.018(4) -0.005(3) 0.000(3) 0.001(3)
C13 0.040(4) 0.019(3) 0.015(4) -0.003(3) 0.008(3) -0.001(3)
C14 0.024(4) 0.014(3) 0.024(4) -0.002(3) 0.004(3) 0.001(3)
C15 0.061(6) 0.019(4) 0.019(4) -0.002(3) 0.001(4) 0.000(4)
C16 0.012(3) 0.004(2) 0.021(3) -0.004(2) 0.000(2) -0.003(2)
C17 0.007(3) 0.004(2) 0.020(3) -0.002(2) -0.005(2) 0.005(2)
C18 0.011(3) 0.009(3) 0.016(3) -0.002(2) -0.003(2) 0.010(2)
C19 0.030(4) 0.031(4) 0.044(5) -0.002(4) -0.007(4) 0.004(4)
C20 0.056(7) 0.056(7) 0.039(6) -0.007(5) -0.005(5) 0.002(5)
C21 0.053(7) 0.057(7) 0.071(8) -0.040(7) -0.005(6) 0.005(6)
C22 0.049(6) 0.029(5) 0.063(7) -0.016(5) -0.009(5) 0.000(4)
C23 0.033(5) 0.037(5) 0.048(6) 0.002(4) -0.001(4) -0.001(4)
C24 0.031(4) 0.036(5) 0.042(5) -0.010(4) 0.001(4) 0.002(4)
C25 0.27(3) 0.041(7) 0.066(10) -0.033(7) -0.106(14) 0.051(12)
C26 0.23(2) 0.063(10) 0.079(12) -0.033(9) 0.071(14) -0.053(13)
C27 0.097(11) 0.064(8) 0.066(9) -0.033(7) -0.003(8) -0.012(8)
C28 0.066(7) 0.023(4) 0.055(7) -0.011(4) -0.012(5) -0.001(4)
C29 0.117(13) 0.071(10) 0.080(11) -0.040(9) -0.043(10) 0.034(9)
C30 0.37(5) 0.10(2) 0.45(6) -0.18(3) 0.26(5) -0.07(3)

loop_
_atom_type_symbol
_atom_type_description
_atom_type_scat_dispersion_real
_atom_type_scat_dispersion_imag
_atom_type_scat_source
C C 0.0033 0.0016 'International Tables Vol C Tables 4.2.6.8 and 6.1.1.4'
H H 0.0000 0.0000 'International Tables Vol C Tables 4.2.6.8 and 6.1.1.4'
N N 0.0061 0.0033 'International Tables Vol C Tables 4.2.6.8 and 6.1.1.4'
Fe Fe 0.3463 0.8444 'International Tables Vol C Tables 4.2.6.8 and 6.1.1.4'
Pt Pt -1.7033 8.3905 'International Tables Vol C Tables 4.2.6.8 and 6.1.1.4'
O O 0.0106 0.0060 'International Tables Vol C Tables 4.2.6.8 and 6.1.1.4'

loop_
_geom_angle_atom_site_label_1
_geom_angle_atom_site_label_2
_geom_angle_atom_site_label_3
_geom_angle
_geom_angle_site_symmetry_1
_geom_angle_site_symmetry_3
C18 Pt1 C16 89.4(2) . .
C18 Pt1 C17 176.2(2) . .
C16 Pt1 C17 91.0(2) . .
C18 Pt1 C9 90.3(2) . .
C16 Pt1 C9 176.0(3) . .
C17 Pt1 C9 89.0(2) . .
N2 Fe1 N1 91.6(2) 2_466 2_466
N2 Fe1 N1 88.4(2) . 2_466
N2 Fe1 N2 180.0(3) 2_466 .
N6 Fe1 N1 91.8(2) 2_566 2_466
N6 Fe1 N1 88.2(2) 1_455 2_466
N2 Fe1 N1 88.4(2) 2_466 .
N2 Fe1 N1 91.6(2) . .
N6 Fe1 N1 88.2(2) 2_566 .
N6 Fe1 N1 91.8(2) 1_455 .
N1 Fe1 N1 180.000(1) 2_466 .
N2 Fe1 N6 91.1(2) 2_466 2_566
N2 Fe1 N6 88.9(2) . 2_566
N2 Fe1 N6 88.9(2) 2_466 1_455
N2 Fe1 N6 91.1(2) . 1_455
N6 Fe1 N6 180.000(1) 2_566 1_455
N3 Fe2 N3 180.000(1) . 2_656
N3 Fe2 N4 90.3(2) . 1_655
N3 Fe2 N4 89.7(2) 2_656 1_655
N3 Fe2 N4 89.7(2) . 2_556
N3 Fe2 N4 90.3(2) 2_656 2_556
N4 Fe2 N4 180.000(1) 1_655 2_556
N3 Fe2 N5 90.8(2) . 2_656
N3 Fe2 N5 89.2(2) 2_656 2_656
N4 Fe2 N5 90.2(2) 1_655 2_656
N4 Fe2 N5 89.8(2) 2_556 2_656
N3 Fe2 N5 89.2(2) . .
N3 Fe2 N5 90.8(2) 2_656 .
N4 Fe2 N5 89.8(2) 1_655 .
N4 Fe2 N5 90.2(2) 2_556 .
N5 Fe2 N5 180.000(1) 2_656 .
C5 N1 C1 117.1(5) . .
C5 N1 Fe1 121.2(4) . .
C1 N1 Fe1 121.6(4) . .
C9 N2 Fe1 166.6(5) . .
C14 N5 C10 117.5(6) . .
C14 N5 Fe2 121.1(5) . .
C10 N5 Fe2 121.1(5) . .
C16 N3 Fe2 176.6(5) . .
C17 N4 Fe2 178.3(5) . 1_455
C18 N6 Fe1 166.8(5) . 1_655
O2 N7 O1 123.6(10) . .
O2 N7 C19 118.2(11) . .
O1 N7 C19 118.2(10) . .
O4 N8 O3 124.7(8) . .
O4 N8 C25 116.8(8) . .
O3 N8 C25 118.4(8) . .
C2 C1 N1 123.3(6) . .
C1 C2 C3 119.7(6) . .
C4 C3 C2 117.3(7) . .
C4 C3 C6 121.9(7) . .
C2 C3 C6 120.7(7) . .
C5 C4 C3 120.2(6) . .
N1 C5 C4 122.4(6) . .
C7 C6 C3 176.2(8) . .
C6 C7 C8 176.7(9) . .
C15 C8 C7 176.4(9) 2_565 .
N2 C9 Pt1 171.7(6) . .
N5 C10 C11 123.0(7) . .
C10 C11 C12 119.5(7) . .
C13 C12 C11 118.2(7) . .
C13 C12 C15 122.1(8) . .
C11 C12 C15 119.6(8) . .
C12 C13 C14 119.3(7) . .
N5 C14 C13 122.3(7) . .
C8 C15 C12 172.7(9) 2_565 .
N3 C16 Pt1 178.8(5) . .
N4 C17 Pt1 178.9(6) . .
N6 C18 Pt1 173.0(6) . .
C20 C19 C24 122.9(9) . .
C20 C19 N7 119.3(10) . .
C24 C19 N7 117.8(9) . .
C19 C20 C21 117.8(11) . .
C20 C21 C22 119.6(10) . .
C23 C22 C21 120.9(9) . .
C22 C23 C24 118.7(10) . .
C19 C24 C23 120.1(9) . .
C26 C25 C30 120.0 . .
C26 C25 N8 121.5(5) . .
C30 C25 N8 118.5(5) . .
C27 C26 C25 120.0 . .
C26 C27 C28 120.0 . .
C29 C28 C27 120.0 . .
C28 C29 C30 120.0 . .
C29 C30 C25 120.0 . .

loop_
_geom_bond_atom_site_label_1
_geom_bond_atom_site_label_2
_geom_bond_distance
_geom_bond_site_symmetry_2
Pt1 C18 1.981(6) .
Pt1 C16 1.985(6) .
Pt1 C17 1.991(6) .
Pt1 C9 1.990(7) .
Fe1 N2 1.933(5) 2_466
Fe1 N2 1.933(5) .
Fe1 N1 2.000(5) 2_466
Fe1 N1 2.000(5) .
Fe2 N3 1.934(5) .
Fe2 N3 1.934(5) 2_656
Fe2 N4 1.937(5) 1_655
Fe2 N4 1.937(5) 2_556
Fe2 N5 1.997(6) 2_656
Fe2 N5 1.997(6) .
Fe1 N6 1.934(5) 2_566
Fe1 N6 1.934(5) 1_455
N1 C5 1.363(8) .
N1 C1 1.366(8) .
N2 C9 1.142(8) .
N5 C14 1.351(9) .
N5 C10 1.352(9) .
N3 C16 1.149(8) .
N4 C17 1.149(8) .
N4 Fe2 1.937(5) 1_455
N6 C18 1.156(8) .
N6 Fe1 1.934(5) 1_655
N7 O2 1.222(14) .
N7 O1 1.229(13) .
N7 C19 1.480(12) .
N8 O4 1.221(8) .
N8 O3 1.236(8) .
N8 C25 1.402(6) .
C1 C2 1.357(10) .
C2 C3 1.407(10) .
C3 C4 1.398(10) .
C3 C6 1.441(11) .
C4 C5 1.371(9) .
C6 C7 1.190(11) .
C7 C8 1.376(11) .
C8 C15 1.194(11) 2_565
C10 C11 1.383(10) .
C11 C12 1.390(11) .
C12 C13 1.385(12) .
C12 C15 1.440(11) .
C13 C14 1.402(10) .
C15 C8 1.194(11) 2_565
C19 C20 1.367(14) .
C19 C24 1.367(13) .
C20 C21 1.383(15) .
C21 C22 1.411(17) .
C22 C23 1.371(14) .
C23 C24 1.375(13) .
C25 C26 1.3900 .
C25 C30 1.3900 .
C26 C27 1.3900 .
C27 C28 1.3900 .
C28 C29 1.3900 .
C29 C30 1.3900 .
